data_4088129
loop_
_publ_author_name
'Deo, Claire'
'Bogliotti, Nicolas'
'M\'etivier, R\'emi'
'Retailleau, Pascal'
'Xie, Juan'

_publ_section_title
;
 Photoswitchable Arene Ruthenium Complexes Containing o-Sulfonamide
 Azobenzene Ligands
;
_journal_issue 24
_journal_name_full Organometallics
_journal_page_first 5775
_journal_paper_doi 10.1021/acs.organomet.5b00871
_journal_volume 34
_journal_year 2015
_chemical_formula_moiety 'C23 H23 Cl F3 N3 O2 Ru S'
_chemical_formula_sum 'C23 H23 Cl F3 N3 O2 Ru S'
_chemical_formula_weight 599.02
_space_group_crystal_system triclinic
_space_group_IT_number 2
_space_group_name_Hall '-P 1'
_space_group_name_H-M_alt 'P -1'
_atom_sites_solution_hydrogens constr
_atom_sites_solution_primary direct
_atom_sites_solution_secondary difmap
_audit_creation_method SHELXL-2014/7
_cell_angle_alpha 82.378(11)
_cell_angle_beta 75.674(10)
_cell_angle_gamma 63.612(7)
_cell_formula_units_Z 2
_cell_length_a 9.2506(3)
_cell_length_b 9.5715(5)
_cell_length_c 15.3655(12)
_cell_measurement_reflns_used 3150
_cell_measurement_temperature 293(2)
_cell_measurement_theta_max 27.5
_cell_measurement_theta_min 3.3
_cell_volume 1180.44(15)
_computing_cell_refinement
;
CrystalClear-SM Expert 2.1 b37 (Rigaku, 2015)
;
_computing_data_collection
;
CrystalClear-SM Expert 2.1 b37 (Rigaku, 2015)
;
_computing_data_reduction
;
CrystalClear-SM Expert 2.1 b37 (Rigaku, 2015)
;
_computing_structure_refinement 'SHELXL-2014/7 (Sheldrick, 2014)'
_diffrn_ambient_temperature 293(2)
_diffrn_detector PILT
_diffrn_measured_fraction_theta_full 0.989
_diffrn_measured_fraction_theta_max 0.988
_diffrn_measurement_device
;
AFC12 (Right): Kappa 3 circle
;
_diffrn_measurement_device_type
;
Rigaku Pilatus 200K
;
_diffrn_measurement_specimen_support Fiber
_diffrn_radiation_monochromator Confocal
_diffrn_radiation_type MoK\a
_diffrn_radiation_wavelength 0.71075
_diffrn_reflns_av_R_equivalents 0.0444
_diffrn_reflns_av_unetI/netI 0.0291
_diffrn_reflns_Laue_measured_fraction_full 0.989
_diffrn_reflns_Laue_measured_fraction_max 0.988
_diffrn_reflns_limit_h_max 11
_diffrn_reflns_limit_h_min -11
_diffrn_reflns_limit_k_max 11
_diffrn_reflns_limit_k_min -11
_diffrn_reflns_limit_l_max 18
_diffrn_reflns_limit_l_min -18
_diffrn_reflns_number 14805
_diffrn_reflns_point_group_measured_fraction_full 0.989
_diffrn_reflns_point_group_measured_fraction_max 0.988
_diffrn_reflns_theta_full 25.242
_diffrn_reflns_theta_max 25.411
_diffrn_reflns_theta_min 3.302
_diffrn_source MicroMax003_Mo
_exptl_absorpt_coefficient_mu 0.916
_exptl_absorpt_correction_T_max 0.93
_exptl_absorpt_correction_T_min 0.83
_exptl_absorpt_correction_type multi-scan
_exptl_absorpt_process_details 'Reqab (Rigaku)'
_exptl_crystal_colour 'dark red'
_exptl_crystal_density_diffrn 1.685
_exptl_crystal_description plate
_exptl_crystal_F_000 604
_exptl_crystal_size_max 0.200
_exptl_crystal_size_mid 0.150
_exptl_crystal_size_min 0.080
_refine_diff_density_max 0.476
_refine_diff_density_min -0.360
_refine_diff_density_rms 0.060
_refine_ls_extinction_method none
_refine_ls_goodness_of_fit_ref 1.071
_refine_ls_matrix_type full
_refine_ls_number_parameters 340
_refine_ls_number_reflns 4296
_refine_ls_number_restraints 64
_refine_ls_restrained_S_all 1.082
_refine_ls_R_factor_all 0.0338
_refine_ls_R_factor_gt 0.0304
_refine_ls_shift/su_max 0.001
_refine_ls_shift/su_mean 0.000
_refine_ls_structure_factor_coef Fsqd
_refine_ls_weighting_details 'w=1/[\s^2^(Fo^2^)+(0.0218P)^2^+1.4105P] where P=(Fo^2^+2Fc^2^)/3'
_refine_ls_weighting_scheme calc
_refine_ls_wR_factor_gt 0.0698
_refine_ls_wR_factor_ref 0.0724
_reflns_Friedel_coverage 0.000
_reflns_number_gt 3960
_reflns_number_total 4296
_reflns_threshold_expression 'I > 2\s(I)'
_cod_data_source_file om5b00871_si_003.cif
_cod_data_source_block complex9
_cod_database_code 4088129
_shelx_shelxl_version_number 2014/7
_shelx_space_group_comment
;
The symmetry employed for this shelxl refinement is uniquely defined
by the following loop, which should always be used as a source of
symmetry information in preference to the above space-group names.
They are only intended as comments.
;
_shelx_estimated_absorpt_t_min 0.838
_shelx_estimated_absorpt_t_max 0.838

loop_
_space_group_symop_operation_xyz
'x, y, z'
'-x, -y, -z'

loop_
_atom_site_label
_atom_site_type_symbol
_atom_site_fract_x
_atom_site_fract_y
_atom_site_fract_z
_atom_site_U_iso_or_equiv
_atom_site_adp_type
_atom_site_occupancy
_atom_site_site_symmetry_order
_atom_site_calc_flag
_atom_site_refinement_flags_posn
_atom_site_refinement_flags_adp
_atom_site_refinement_flags_occupancy
_atom_site_disorder_assembly
_atom_site_disorder_group
C12 C 0.1027(4) 1.2303(4) 0.7002(2) 0.0509(8) Uani 1 1 d . . . . .
H12 H 0.1257 1.2551 0.7501 0.061 Uiso 1 1 calc R U . . .
Ru1 Ru 0.37705(3) 0.73043(3) 0.69789(2) 0.03308(8) Uani 1 1 d . . . . .
Cl1 Cl 0.20614(10) 0.65426(10) 0.63915(5) 0.04818(19) Uani 1 1 d . . . . .
S1 S 0.44796(10) 0.38561(9) 0.79278(5) 0.04389(19) Uani 1 1 d . . . . .
F1 F 0.5410(3) 0.3598(4) 0.94718(17) 0.1003(10) Uani 1 1 d . U . . .
F2 F 0.7250(3) 0.3474(3) 0.83213(18) 0.0843(7) Uani 1 1 d . U . . .
F3 F 0.6639(4) 0.1569(3) 0.8696(3) 0.1138(11) Uani 1 1 d . U . . .
O1 O 0.3433(3) 0.3090(3) 0.82792(18) 0.0600(6) Uani 1 1 d . . . . .
N1 N 0.3595(3) 0.5691(3) 0.80556(16) 0.0373(5) Uani 1 1 d . . . . .
C1 C 0.2253(3) 0.6349(3) 0.87876(19) 0.0365(6) Uani 1 1 d . . . . .
O2 O 0.5505(3) 0.3504(3) 0.70564(16) 0.0578(6) Uani 1 1 d . . . . .
N2 N 0.1629(3) 0.8703(3) 0.78705(16) 0.0347(5) Uani 1 1 d . . . . .
C2 C 0.1860(4) 0.5573(4) 0.9588(2) 0.0490(8) Uani 1 1 d . . . . .
H2 H 0.2495 0.4510 0.9666 0.059 Uiso 1 1 calc R U . . .
N3 N 0.0652(3) 1.0132(3) 0.78426(18) 0.0487(6) Uani 1 1 d . . . . .
C3 C 0.0543(4) 0.6375(5) 1.0256(2) 0.0537(8) Uani 1 1 d . . . . .
H3 H 0.0304 0.5844 1.0782 0.064 Uiso 1 1 calc R U . . .
C4 C -0.0439(4) 0.7957(5) 1.0164(2) 0.0539(9) Uani 1 1 d . . . . .
H4 H -0.1325 0.8481 1.0624 0.065 Uiso 1 1 calc R U . . .
C5 C -0.0087(4) 0.8738(4) 0.9388(2) 0.0455(7) Uani 1 1 d . . . . .
H5 H -0.0744 0.9797 0.9316 0.055 Uiso 1 1 calc R U . . .
C6 C 0.1259(3) 0.7945(3) 0.87043(18) 0.0350(6) Uani 1 1 d . . . . .
C7 C 0.0727(4) 1.1000(4) 0.7021(2) 0.0433(7) Uani 1 1 d . . . . .
C8 C 0.0292(5) 1.0677(4) 0.6299(2) 0.0543(8) Uani 1 1 d . . . . .
H8 H 0.0057 0.9822 0.6322 0.065 Uiso 1 1 calc R U . . .
C9 C 0.0211(5) 1.1653(5) 0.5539(3) 0.0616(10) Uani 1 1 d . . . . .
H9 H -0.0096 1.1459 0.5052 0.074 Uiso 1 1 calc R U . . .
C10 C 0.0581(5) 1.2897(4) 0.5504(3) 0.0633(10) Uani 1 1 d . . . . .
H10 H 0.0564 1.3522 0.4986 0.076 Uiso 1 1 calc R U . . .
C11 C 0.0975(5) 1.3224(4) 0.6226(3) 0.0617(10) Uani 1 1 d . . . . .
H11 H 0.1212 1.4078 0.6197 0.074 Uiso 1 1 calc R U . . .
C13 C 0.5856(4) 0.7599(4) 0.7248(2) 0.0439(7) Uani 1 1 d D U . . .
C14 C 0.4795(4) 0.8992(4) 0.6872(2) 0.0428(7) Uani 1 1 d . . . . .
H14 H 0.4181 0.9919 0.7242 0.051 Uiso 1 1 calc R U . . .
C15 C 0.4396(4) 0.9025(4) 0.6030(2) 0.0458(7) Uani 1 1 d . . . . .
H15 H 0.3497 0.9964 0.5850 0.055 Uiso 1 1 calc R U . . .
C16 C 0.4998(4) 0.7645(4) 0.5558(2) 0.0487(8) Uani 1 1 d . . . . .
C17 C 0.6052(4) 0.6223(4) 0.5941(2) 0.0485(8) Uani 1 1 d . . . . .
H17 H 0.6314 0.5227 0.5691 0.058 Uiso 1 1 calc R U . . .
C20 C 0.6302(13) 0.7511(14) 0.8153(5) 0.0526(17) Uani 0.80(3) 1 d D U P A 1
H20 H 0.6364 0.6522 0.8453 0.063 Uiso 0.80(3) 1 calc R U P A 1
C21 C 0.505(2) 0.8823(19) 0.8780(11) 0.066(3) Uani 0.80(3) 1 d D U P A 1
H21A H 0.5443 0.8727 0.9318 0.099 Uiso 0.80(3) 1 calc R U P A 1
H21B H 0.4012 0.8759 0.8931 0.099 Uiso 0.80(3) 1 calc R U P A 1
H21C H 0.4912 0.9811 0.8486 0.099 Uiso 0.80(3) 1 calc R U P A 1
C22 C 0.8030(9) 0.746(2) 0.7969(8) 0.092(4) Uani 0.80(3) 1 d . U P A 1
H22A H 0.8779 0.6654 0.7555 0.139 Uiso 0.80(3) 1 calc R U P A 1
H22B H 0.8406 0.7256 0.8522 0.139 Uiso 0.80(3) 1 calc R U P A 1
H22C H 0.7987 0.8450 0.7716 0.139 Uiso 0.80(3) 1 calc R U P A 1
C20B C 0.661(4) 0.761(6) 0.8009(17) 0.052(7) Uani 0.20(3) 1 d D U P A 2
H20B H 0.7235 0.6533 0.8207 0.062 Uiso 0.20(3) 1 calc R U P A 2
C21B C 0.521(7) 0.846(7) 0.876(4) 0.060(9) Uani 0.20(3) 1 d D U P A 2
H21D H 0.4718 0.9557 0.8610 0.090 Uiso 0.20(3) 1 calc R U P A 2
H21E H 0.5614 0.8315 0.9302 0.090 Uiso 0.20(3) 1 calc R U P A 2
H21F H 0.4390 0.8067 0.8862 0.090 Uiso 0.20(3) 1 calc R U P A 2
C22B C 0.778(4) 0.837(6) 0.765(3) 0.077(9) Uani 0.20(3) 1 d D U P A 2
H22D H 0.8723 0.7687 0.7241 0.116 Uiso 0.20(3) 1 calc R U P A 2
H22E H 0.8122 0.8569 0.8144 0.116 Uiso 0.20(3) 1 calc R U P A 2
H22F H 0.7218 0.9335 0.7347 0.116 Uiso 0.20(3) 1 calc R U P A 2
C19 C 0.4502(6) 0.7654(5) 0.4702(2) 0.0682(11) Uani 1 1 d . . . . .
H19A H 0.5387 0.7592 0.4203 0.102 Uiso 1 1 calc R U . . .
H19B H 0.3537 0.8600 0.4649 0.102 Uiso 1 1 calc R U . . .
H19C H 0.4262 0.6775 0.4705 0.102 Uiso 1 1 calc R U . . .
C18 C 0.6471(4) 0.6225(4) 0.6752(2) 0.0477(8) Uani 1 1 d . . . . .
H18 H 0.7011 0.5218 0.7053 0.057 Uiso 1 1 calc R U . . .
C23 C 0.6014(5) 0.3085(4) 0.8651(3) 0.0577(9) Uani 1 1 d . U . . .

loop_
_atom_site_aniso_label
_atom_site_aniso_U_11
_atom_site_aniso_U_22
_atom_site_aniso_U_33
_atom_site_aniso_U_23
_atom_site_aniso_U_13
_atom_site_aniso_U_12
C12 0.0527(19) 0.0399(18) 0.058(2) -0.0059(15) -0.0126(16) -0.0165(15)
Ru1 0.03333(13) 0.03438(14) 0.03412(13) -0.00123(9) -0.00501(9) -0.01782(10)
Cl1 0.0546(5) 0.0523(5) 0.0519(4) -0.0002(4) -0.0171(4) -0.0329(4)
S1 0.0491(4) 0.0345(4) 0.0471(4) -0.0006(3) -0.0115(3) -0.0165(3)
F1 0.0747(16) 0.141(3) 0.0619(15) -0.0045(15) -0.0288(13) -0.0178(17)
F2 0.0647(14) 0.1001(19) 0.0950(18) 0.0223(15) -0.0348(13) -0.0389(14)
F3 0.107(2) 0.0497(14) 0.187(3) 0.0246(17) -0.083(2) -0.0161(14)
O1 0.0699(16) 0.0460(14) 0.0743(17) 0.0054(12) -0.0177(13) -0.0347(13)
N1 0.0370(13) 0.0323(13) 0.0387(13) 0.0014(10) -0.0061(10) -0.0129(11)
C1 0.0361(15) 0.0425(16) 0.0358(15) 0.0003(12) -0.0079(12) -0.0214(13)
O2 0.0689(16) 0.0446(13) 0.0501(13) -0.0104(11) -0.0061(12) -0.0165(12)
N2 0.0359(12) 0.0345(13) 0.0376(13) -0.0011(10) -0.0103(10) -0.0171(11)
C2 0.0502(19) 0.0473(19) 0.0463(18) 0.0054(14) -0.0062(15) -0.0220(16)
N3 0.0483(15) 0.0420(15) 0.0446(15) 0.0003(12) -0.0077(12) -0.0109(13)
C3 0.059(2) 0.068(2) 0.0401(17) 0.0046(16) -0.0040(15) -0.0377(19)
C4 0.0487(19) 0.070(2) 0.0411(18) -0.0087(16) 0.0032(15) -0.0283(18)
C5 0.0427(17) 0.0484(18) 0.0419(17) -0.0066(14) -0.0056(13) -0.0166(15)
C6 0.0355(14) 0.0398(16) 0.0335(14) -0.0017(12) -0.0078(11) -0.0189(13)
C7 0.0397(16) 0.0364(16) 0.0452(17) 0.0031(13) -0.0082(13) -0.0101(13)
C8 0.064(2) 0.0472(19) 0.060(2) 0.0074(16) -0.0227(18) -0.0287(17)
C9 0.074(3) 0.058(2) 0.059(2) 0.0111(18) -0.0317(19) -0.029(2)
C10 0.071(3) 0.049(2) 0.065(2) 0.0201(18) -0.020(2) -0.0243(19)
C11 0.060(2) 0.0409(19) 0.084(3) 0.0030(18) -0.009(2) -0.0257(17)
C13 0.0329(15) 0.0511(19) 0.0524(18) -0.0037(14) -0.0049(13) -0.0238(14)
C14 0.0417(16) 0.0442(17) 0.0483(18) -0.0046(14) -0.0013(13) -0.0269(14)
C15 0.0460(17) 0.0511(19) 0.0447(17) 0.0057(14) -0.0031(14) -0.0298(15)
C16 0.0548(19) 0.061(2) 0.0368(16) -0.0029(14) 0.0036(14) -0.0364(17)
C17 0.0461(18) 0.0494(19) 0.0479(18) -0.0115(15) 0.0081(14) -0.0252(16)
C20 0.042(4) 0.065(4) 0.063(3) -0.002(3) -0.016(3) -0.032(3)
C21 0.081(5) 0.066(6) 0.055(3) -0.006(4) -0.018(3) -0.033(4)
C22 0.064(4) 0.149(10) 0.093(6) -0.018(6) -0.023(3) -0.063(5)
C20B 0.038(11) 0.065(14) 0.062(8) -0.011(9) -0.011(7) -0.029(10)
C21B 0.057(13) 0.07(2) 0.058(10) 0.000(12) -0.015(9) -0.034(14)
C22B 0.068(13) 0.12(2) 0.074(13) -0.005(13) -0.010(10) -0.067(15)
C19 0.094(3) 0.089(3) 0.0389(19) 0.0012(19) -0.0082(19) -0.059(3)
C18 0.0327(15) 0.0462(18) 0.059(2) -0.0056(15) -0.0007(14) -0.0163(14)
C23 0.053(2) 0.048(2) 0.063(2) 0.0072(16) -0.0199(17) -0.0117(16)

loop_
_atom_type_symbol
_atom_type_description
_atom_type_scat_dispersion_real
_atom_type_scat_dispersion_imag
_atom_type_scat_source
C C 0.0033 0.0016 'International Tables Vol C Tables 4.2.6.8 and 6.1.1.4'
H H 0.0000 0.0000 'International Tables Vol C Tables 4.2.6.8 and 6.1.1.4'
N N 0.0061 0.0033 'International Tables Vol C Tables 4.2.6.8 and 6.1.1.4'
Ru Ru -1.2594 0.8363 'International Tables Vol C Tables 4.2.6.8 and 6.1.1.4'
S S 0.1246 0.1234 'International Tables Vol C Tables 4.2.6.8 and 6.1.1.4'
O O 0.0106 0.0060 'International Tables Vol C Tables 4.2.6.8 and 6.1.1.4'
Cl Cl 0.1484 0.1585 'International Tables Vol C Tables 4.2.6.8 and 6.1.1.4'
F F 0.0171 0.0103 'International Tables Vol C Tables 4.2.6.8 and 6.1.1.4'

loop_
_geom_angle_atom_site_label_1
_geom_angle_atom_site_label_2
_geom_angle_atom_site_label_3
_geom_angle
C11 C12 C7 118.6(3)
C11 C12 H12 120.7
C7 C12 H12 120.7
N2 Ru1 N1 77.98(9)
N2 Ru1 C14 91.67(10)
N1 Ru1 C14 128.62(11)
N2 Ru1 C18 142.65(11)
N1 Ru1 C18 91.76(11)
C14 Ru1 C18 66.82(12)
N2 Ru1 C13 107.65(10)
N1 Ru1 C13 98.04(11)
C14 Ru1 C13 37.46(12)
C18 Ru1 C13 37.68(12)
N2 Ru1 C17 169.76(11)
N1 Ru1 C17 111.46(11)
C14 Ru1 C17 79.35(12)
C18 Ru1 C17 36.93(13)
C13 Ru1 C17 67.96(12)
N2 Ru1 C15 103.55(11)
N1 Ru1 C15 165.62(11)
C14 Ru1 C15 37.65(12)
C18 Ru1 C15 78.34(13)
C13 Ru1 C15 67.76(12)
C17 Ru1 C15 66.30(13)
N2 Ru1 C16 134.23(11)
N1 Ru1 C16 146.92(11)
C14 Ru1 C16 67.46(12)
C18 Ru1 C16 66.90(13)
C13 Ru1 C16 80.60(12)
C17 Ru1 C16 37.29(13)
C15 Ru1 C16 36.62(12)
N2 Ru1 Cl1 87.33(7)
N1 Ru1 Cl1 85.06(7)
C14 Ru1 Cl1 145.28(9)
C18 Ru1 Cl1 127.93(9)
C13 Ru1 Cl1 165.02(9)
C17 Ru1 Cl1 97.23(9)
C15 Ru1 Cl1 109.24(9)
C16 Ru1 Cl1 88.80(9)
O2 S1 O1 119.76(16)
O2 S1 N1 110.01(14)
O1 S1 N1 114.19(14)
O2 S1 C23 101.96(17)
O1 S1 C23 103.47(17)
N1 S1 C23 105.36(16)
C1 N1 S1 120.3(2)
C1 N1 Ru1 114.42(18)
S1 N1 Ru1 122.37(14)
C6 C1 C2 117.5(3)
C6 C1 N1 115.8(2)
C2 C1 N1 126.7(3)
N3 N2 C6 112.9(2)
N3 N2 Ru1 132.2(2)
C6 N2 Ru1 114.68(18)
C3 C2 C1 120.3(3)
C3 C2 H2 119.8
C1 C2 H2 119.8
N2 N3 C7 119.5(3)
C2 C3 C4 121.6(3)
C2 C3 H3 119.2
C4 C3 H3 119.2
C5 C4 C3 119.2(3)
C5 C4 H4 120.4
C3 C4 H4 120.4
C4 C5 C6 120.1(3)
C4 C5 H5 120.0
C6 C5 H5 120.0
C1 C6 C5 121.3(3)
C1 C6 N2 116.9(2)
C5 C6 N2 121.8(3)
C8 C7 C12 120.8(3)
C8 C7 N3 120.4(3)
C12 C7 N3 118.3(3)
C7 C8 C9 118.8(3)
C7 C8 H8 120.6
C9 C8 H8 120.6
C10 C9 C8 120.4(4)
C10 C9 H9 119.8
C8 C9 H9 119.8
C11 C10 C9 120.3(3)
C11 C10 H10 119.9
C9 C10 H10 119.9
C10 C11 C12 121.0(3)
C10 C11 H11 119.5
C12 C11 H11 119.5
C14 C13 C18 116.4(3)
C14 C13 C20B 121.8(19)
C18 C13 C20B 120.4(19)
C14 C13 C20 123.4(5)
C18 C13 C20 120.2(5)
C14 C13 Ru1 70.09(17)
C18 C13 Ru1 70.45(17)
C20B C13 Ru1 141.5(12)
C20 C13 Ru1 128.0(4)
C13 C14 C15 121.7(3)
C13 C14 Ru1 72.45(17)
C15 C14 Ru1 73.06(17)
C13 C14 H14 118.8
C15 C14 H14 118.8
Ru1 C14 H14 118.8
C16 C15 C14 120.8(3)
C16 C15 Ru1 72.66(18)
C14 C15 Ru1 69.29(17)
C16 C15 H15 118.8
C14 C15 H15 118.8
Ru1 C15 H15 118.8
C15 C16 C17 117.8(3)
C15 C16 C19 121.2(3)
C17 C16 C19 120.9(3)
C15 C16 Ru1 70.72(17)
C17 C16 Ru1 69.85(17)
C19 C16 Ru1 128.8(2)
C18 C17 C16 120.4(3)
C18 C17 Ru1 70.64(18)
C16 C17 Ru1 72.86(18)
C18 C17 H17 119.3
C16 C17 H17 119.3
Ru1 C17 H17 119.3
C21 C20 C13 114.1(10)
C21 C20 C22 111.4(10)
C13 C20 C22 107.8(5)
C21 C20 H20 107.7
C13 C20 H20 107.7
C22 C20 H20 107.7
C20 C21 H21A 109.5
C20 C21 H21B 109.5
H21A C21 H21B 109.5
C20 C21 H21C 109.5
H21A C21 H21C 109.5
H21B C21 H21C 109.5
C20 C22 H22A 109.5
C20 C22 H22B 109.5
H22A C22 H22B 109.5
C20 C22 H22C 109.5
H22A C22 H22C 109.5
H22B C22 H22C 109.5
C21B C20B C13 107(3)
C21B C20B C22B 114(4)
C13 C20B C22B 107.3(18)
C21B C20B H20B 109.5
C13 C20B H20B 109.5
C22B C20B H20B 109.5
C20B C21B H21D 109.5
C20B C21B H21E 109.5
H21D C21B H21E 109.5
C20B C21B H21F 109.5
H21D C21B H21F 109.5
H21E C21B H21F 109.5
C20B C22B H22D 109.5
C20B C22B H22E 109.5
H22D C22B H22E 109.5
C20B C22B H22F 109.5
H22D C22B H22F 109.5
H22E C22B H22F 109.5
C16 C19 H19A 109.5
C16 C19 H19B 109.5
H19A C19 H19B 109.5
C16 C19 H19C 109.5
H19A C19 H19C 109.5
H19B C19 H19C 109.5
C17 C18 C13 122.7(3)
C17 C18 Ru1 72.43(19)
C13 C18 Ru1 71.87(17)
C17 C18 H18 118.0
C13 C18 H18 118.0
Ru1 C18 H18 118.0
F3 C23 F1 108.1(4)
F3 C23 F2 107.2(3)
F1 C23 F2 106.2(4)
F3 C23 S1 110.1(3)
F1 C23 S1 113.8(3)
F2 C23 S1 111.2(3)

loop_
_geom_bond_atom_site_label_1
_geom_bond_atom_site_label_2
_geom_bond_distance
C12 C11 1.383(5)
C12 C7 1.387(5)
C12 H12 0.9300
Ru1 N2 2.093(2)
Ru1 N1 2.136(2)
Ru1 C14 2.179(3)
Ru1 C18 2.191(3)
Ru1 C13 2.209(3)
Ru1 C17 2.214(3)
Ru1 C15 2.228(3)
Ru1 C16 2.253(3)
Ru1 Cl1 2.3981(8)
S1 O2 1.419(3)
S1 O1 1.426(2)
S1 N1 1.589(2)
S1 C23 1.851(4)
F1 C23 1.310(5)
F2 C23 1.321(4)
F3 C23 1.300(4)
N1 C1 1.416(4)
C1 C6 1.397(4)
C1 C2 1.404(4)
N2 N3 1.263(3)
N2 C6 1.429(4)
C2 C3 1.373(5)
C2 H2 0.9300
N3 C7 1.421(4)
C3 C4 1.386(5)
C3 H3 0.9300
C4 C5 1.368(5)
C4 H4 0.9300
C5 C6 1.398(4)
C5 H5 0.9300
C7 C8 1.382(5)
C8 C9 1.390(5)
C8 H8 0.9300
C9 C10 1.370(5)
C9 H9 0.9300
C10 C11 1.361(6)
C10 H10 0.9300
C11 H11 0.9300
C13 C14 1.409(5)
C13 C18 1.421(5)
C13 C20B 1.506(15)
C13 C20 1.528(6)
C14 C15 1.423(5)
C14 H14 0.9800
C15 C16 1.408(5)
C15 H15 0.9800
C16 C17 1.429(5)
C16 C19 1.494(5)
C17 C18 1.395(5)
C17 H17 0.9800
C20 C21 1.524(8)
C20 C22 1.534(9)
C20 H20 0.9800
C21 H21A 0.9600
C21 H21B 0.9600
C21 H21C 0.9600
C22 H22A 0.9600
C22 H22B 0.9600
C22 H22C 0.9600
C20B C21B 1.506(16)
C20B C22B 1.512(16)
C20B H20B 0.9800
C21B H21D 0.9600
C21B H21E 0.9600
C21B H21F 0.9600
C22B H22D 0.9600
C22B H22E 0.9600
C22B H22F 0.9600
C19 H19A 0.9600
C19 H19B 0.9600
C19 H19C 0.9600
C18 H18 0.9800
